data_1519641
loop_
_publ_author_name
'Heift, Dominikus'
'Benk\>o, Zolt\'an'
'Gr\"utzmacher, Hansj\"org'
'Jupp, Andrew R.'
'Goicoechea, Jose M.'

_publ_section_title
;
 Cyclo-oligomerization of isocyanates with Na(PH2) or Na(OCP) as
 &#x201C;P&#x2212;&#x201D; anion sources
;
_journal_issue 7
_journal_name_full 'Chem. Sci.'
_journal_page_first 4017
_journal_paper_doi 10.1039/C5SC00963D
_journal_volume 6
_journal_year 2015
_chemical_formula_moiety 'C20 H36 N4 O4 P, Na, C4 H8 O'
_chemical_formula_sum 'C24 H44 N4 Na O5 P'
_chemical_formula_weight 522.59
_chemical_name_systematic
; 
 ? 
;
_space_group_IT_number 14
_symmetry_cell_setting monoclinic
_symmetry_space_group_name_Hall '-P 2yn'
_symmetry_space_group_name_H-M 'P 1 21/n 1'
_atom_sites_solution_hydrogens geom
_atom_sites_solution_primary direct
_atom_sites_solution_secondary difmap
_audit_creation_method SHELXL-97
_audit_update_record
;
2014-02-14 deposited with the CCDC.
2015-04-29 downloaded from the CCDC.
;
_cell_angle_alpha 90.00
_cell_angle_beta 111.339(2)
_cell_angle_gamma 90.00
_cell_formula_units_Z 8
_cell_length_a 19.3693(13)
_cell_length_b 14.6742(10)
_cell_length_c 21.9183(17)
_cell_measurement_reflns_used 8325
_cell_measurement_temperature 100(2)
_cell_measurement_theta_max 23.25
_cell_measurement_theta_min 2.35
_cell_volume 5802.7(7)
_computing_cell_refinement 'Bruker SAINT'
_computing_data_collection 'Bruker APEX2'
_computing_data_reduction 'Bruker SAINT'
_computing_molecular_graphics 'Bruker SHELXTL'
_computing_publication_material 'Bruker SHELXTL'
_computing_structure_refinement 'SHELXL-97 (Sheldrick, 2008)'
_computing_structure_solution 'SHELXS-97 (Sheldrick, 2008)'
_diffrn_ambient_temperature 100(2)
_diffrn_measured_fraction_theta_full 0.999
_diffrn_measured_fraction_theta_max 0.999
_diffrn_measurement_device_type 'CMOS 100-Bruker Area Detector'
_diffrn_measurement_method '\f and \w scans'
_diffrn_radiation_monochromator graphite
_diffrn_radiation_source 'fine-focus sealed tube'
_diffrn_radiation_type MoK\a
_diffrn_radiation_wavelength 0.71073
_diffrn_reflns_av_R_equivalents 0.0740
_diffrn_reflns_av_sigmaI/netI 0.0368
_diffrn_reflns_limit_h_max 21
_diffrn_reflns_limit_h_min -21
_diffrn_reflns_limit_k_max 16
_diffrn_reflns_limit_k_min -16
_diffrn_reflns_limit_l_max 24
_diffrn_reflns_limit_l_min -24
_diffrn_reflns_number 81997
_diffrn_reflns_theta_full 23.25
_diffrn_reflns_theta_max 23.25
_diffrn_reflns_theta_min 2.26
_exptl_absorpt_coefficient_mu 0.148
_exptl_absorpt_correction_T_max 0.9883
_exptl_absorpt_correction_T_min 0.9773
_exptl_absorpt_correction_type empirical
_exptl_absorpt_process_details 'SADABS-2008/1 Bruker'
_exptl_crystal_colour colorless
_exptl_crystal_density_diffrn 1.196
_exptl_crystal_density_method 'not measured'
_exptl_crystal_description 'prismatic blocks'
_exptl_crystal_F_000 2256
_exptl_crystal_size_max 0.16
_exptl_crystal_size_mid 0.16
_exptl_crystal_size_min 0.08
_refine_diff_density_max 0.487
_refine_diff_density_min -0.343
_refine_diff_density_rms 0.049
_refine_ls_extinction_method none
_refine_ls_goodness_of_fit_ref 1.027
_refine_ls_hydrogen_treatment mixed
_refine_ls_matrix_type full
_refine_ls_number_parameters 782
_refine_ls_number_reflns 8325
_refine_ls_number_restraints 0
_refine_ls_restrained_S_all 1.027
_refine_ls_R_factor_all 0.0783
_refine_ls_R_factor_gt 0.0503
_refine_ls_shift/su_max 0.000
_refine_ls_shift/su_mean 0.000
_refine_ls_structure_factor_coef Fsqd
_refine_ls_weighting_details 'calc w=1/[\s^2^(Fo^2^)+(0.0506P)^2^+5.9821P] where P=(Fo^2^+2Fc^2^)/3'
_refine_ls_weighting_scheme calc
_refine_ls_wR_factor_gt 0.1097
_refine_ls_wR_factor_ref 0.1234
_reflns_number_gt 6162
_reflns_number_total 8325
_reflns_threshold_expression >2sigma(I)
_cod_data_source_file c5sc00963d2.cif
_cod_data_source_block spiro-bi-pentacyclo-(p(co)(nbu)(co)(nbu))-_na(dme)
_cod_depositor_comments
;
The following automatic conversions were performed:

'_symmetry_cell_setting' value 'Monoclinic' changed to 'monoclinic'
according to
/usr/data/users/saulius/crontab/automatic-downloads/rss-feeds/RSC/lib/dictionaries/cif_core.dic
dictionary named 'cif_core.dic' version 2.4.2 from 2011-04-26.

Automatic conversion script
Id: cif_fix_values 3271 2015-04-21 07:52:19Z andrius 

 Adding full bibliography for 1519640--1519644.cif.

2023-04-18
Z value and formula fixed to values more according to usual
chemical conventions.                 miguel
;
_cod_original_formula_sum 'C48 H88 N8 Na2 O10 P2'
_cod_original_formula_weight 1045.18
_cod_original_formula_moiety 'C48 H88 N8 Na2 O10 P2'
_cod_original_formula_units_Z 4
_cod_original_sg_symbol_H-M P2(1)/n
_cod_database_code 1519641

loop_
_symmetry_equiv_pos_as_xyz
'x, y, z'
'-x+1/2, y+1/2, -z+1/2'
'-x, -y, -z'
'x-1/2, -y-1/2, z-1/2'

loop_
_atom_site_label
_atom_site_type_symbol
_atom_site_fract_x
_atom_site_fract_y
_atom_site_fract_z
_atom_site_U_iso_or_equiv
_atom_site_adp_type
_atom_site_occupancy
_atom_site_symmetry_multiplicity
_atom_site_calc_flag
_atom_site_refinement_flags
_atom_site_disorder_assembly
_atom_site_disorder_group
P1 P -0.14005(4) 0.20359(5) 0.18477(4) 0.0283(2) Uani 1 1 d . . .
P2 P 0.37327(4) 0.20478(5) 0.19807(4) 0.0286(2) Uani 1 1 d . . .
Na1 Na 0.15046(6) 0.40146(7) 0.26380(5) 0.0279(3) Uani 1 1 d . A .
Na2 Na -0.34033(6) 0.01004(7) 0.28352(5) 0.0303(3) Uani 1 1 d . . .
N1 N -0.01110(12) 0.20839(16) 0.28956(11) 0.0282(6) Uani 1 1 d . . .
N2 N -0.06755(13) 0.29787(16) 0.20198(12) 0.0298(6) Uani 1 1 d . . .
N3 N -0.25997(12) 0.23628(15) 0.21728(11) 0.0258(6) Uani 1 1 d . . .
N4 N -0.20989(12) 0.11462(15) 0.18679(12) 0.0278(6) Uani 1 1 d . . .
N5 N 0.30092(12) 0.29426(15) 0.19176(12) 0.0281(6) Uani 1 1 d . . .
N6 N 0.24572(12) 0.17464(15) 0.21855(11) 0.0265(6) Uani 1 1 d . . .
N7 N 0.44668(12) 0.11148(16) 0.22334(11) 0.0283(6) Uani 1 1 d . . .
N8 N 0.49796(13) 0.20846(16) 0.30698(11) 0.0290(6) Uani 1 1 d . . .
O1 O -0.08684(11) 0.09293(14) 0.29509(10) 0.0375(5) Uani 1 1 d . . .
O2 O 0.05492(10) 0.32454(14) 0.26677(9) 0.0319(5) Uani 1 1 d . . .
O3 O -0.30476(10) -0.13511(13) 0.28395(10) 0.0336(5) Uani 1 1 d . . .
O4 O -0.31615(10) 0.09639(13) 0.20970(10) 0.0315(5) Uani 1 1 d . . .
O5 O 0.18579(11) 0.31337(13) 0.19824(9) 0.0304(5) Uani 1 1 d . . .
O6 O 0.18423(11) 0.54711(13) 0.26838(10) 0.0335(5) Uani 1 1 d . . .
O7 O -0.43205(10) 0.08959(13) 0.29304(10) 0.0316(5) Uani 1 1 d . . .
O8 O 0.41740(11) 0.32190(14) 0.30508(10) 0.0366(5) Uani 1 1 d . . .
O9 O -0.24128(11) 0.05998(14) 0.37455(10) 0.0399(5) Uani 1 1 d . . .
C1 C -0.07538(16) 0.1587(2) 0.26625(14) 0.0298(7) Uani 1 1 d . . .
C2 C -0.00488(16) 0.28339(19) 0.25164(14) 0.0263(7) Uani 1 1 d . . .
C3 C -0.20229(15) 0.2822(2) 0.20937(14) 0.0294(7) Uani 1 1 d . . .
C4 C -0.26467(16) 0.14133(19) 0.20426(13) 0.0264(7) Uani 1 1 d . . .
C5 C 0.24131(16) 0.26802(19) 0.20190(13) 0.0253(7) Uani 1 1 d . . .
C6 C 0.30748(16) 0.12917(19) 0.21956(14) 0.0275(7) Uani 1 1 d . . .
C7 C -0.49262(16) 0.12974(19) 0.27365(14) 0.0274(7) Uani 1 1 d . . .
C8 C 0.43211(17) 0.2547(2) 0.27919(15) 0.0307(7) Uani 1 1 d . . .
C11 C 0.05171(18) 0.1800(2) 0.34782(15) 0.0339(8) Uani 1 1 d . . .
C12 C 0.06283(18) 0.2395(2) 0.40645(15) 0.0345(8) Uani 1 1 d . . .
C13 C 0.13010(18) 0.2123(2) 0.46549(16) 0.0467(9) Uani 1 1 d . . .
H13A H 0.1219 0.1508 0.4800 0.056 Uiso 1 1 calc R . .
H13B H 0.1738 0.2091 0.4524 0.056 Uiso 1 1 calc R . .
C14 C 0.1463(2) 0.2769(3) 0.52152(17) 0.0616(11) Uani 1 1 d . . .
H14A H 0.1533 0.3383 0.5072 0.092 Uiso 1 1 calc R . .
H14B H 0.1915 0.2576 0.5572 0.092 Uiso 1 1 calc R . .
H14C H 0.1047 0.2771 0.5369 0.092 Uiso 1 1 calc R . .
C21 C -0.06716(18) 0.3632(2) 0.15187(15) 0.0317(7) Uani 1 1 d . . .
C22 C -0.0253(2) 0.3291(3) 0.10965(18) 0.0426(9) Uani 1 1 d . . .
C23 C -0.0106(2) 0.4047(3) 0.06770(18) 0.0513(10) Uani 1 1 d . . .
C24 C 0.05086(19) 0.4688(2) 0.10525(18) 0.0519(10) Uani 1 1 d . . .
H24A H 0.0395 0.4964 0.1412 0.078 Uiso 1 1 calc R . .
H24B H 0.0556 0.5167 0.0759 0.078 Uiso 1 1 calc R . .
H24C H 0.0976 0.4349 0.1231 0.078 Uiso 1 1 calc R . .
C31 C -0.31957(15) 0.2822(2) 0.23155(14) 0.0305(7) Uani 1 1 d . . .
H31A H -0.3002 0.3397 0.2551 0.037 Uiso 1 1 calc R . .
H31B H -0.3354 0.2430 0.2608 0.037 Uiso 1 1 calc R . .
C32 C -0.38602(17) 0.3033(2) 0.17072(16) 0.0305(7) Uani 1 1 d . . .
C33 C -0.44575(18) 0.3562(3) 0.18481(18) 0.0413(9) Uani 1 1 d . . .
C34 C -0.51101(18) 0.3800(3) 0.12310(19) 0.0571(11) Uani 1 1 d . . .
H34A H -0.4938 0.4171 0.0943 0.086 Uiso 1 1 calc R . .
H34B H -0.5477 0.4144 0.1348 0.086 Uiso 1 1 calc R . .
H34C H -0.5337 0.3239 0.1004 0.086 Uiso 1 1 calc R . .
C41 C -0.20586(17) 0.0195(2) 0.16966(16) 0.0304(7) Uani 1 1 d . . .
C42 C -0.25173(18) -0.0013(2) 0.09863(15) 0.0308(7) Uani 1 1 d . . .
C43 C -0.25344(19) -0.1018(2) 0.08222(16) 0.0341(8) Uani 1 1 d . . .
C44 C -0.29794(19) -0.1216(2) 0.01068(15) 0.0462(9) Uani 1 1 d . . .
H44A H -0.3495 -0.1027 0.0003 0.069 Uiso 1 1 calc R . .
H44B H -0.2963 -0.1871 0.0025 0.069 Uiso 1 1 calc R . .
H44C H -0.2768 -0.0879 -0.0169 0.069 Uiso 1 1 calc R . .
C51 C 0.30769(18) 0.3887(2) 0.17423(16) 0.0303(7) Uani 1 1 d . . .
C52 C 0.26632(18) 0.4089(2) 0.10252(15) 0.0306(7) Uani 1 1 d . . .
C53 C 0.26752(18) 0.5089(2) 0.08510(16) 0.0416(8) Uani 1 1 d . . .
H53A H 0.2474 0.5454 0.1128 0.050 Uiso 1 1 calc R . .
H53B H 0.3196 0.5279 0.0953 0.050 Uiso 1 1 calc R . .
C54 C 0.22369(18) 0.5294(2) 0.01439(16) 0.0485(9) Uani 1 1 d . . .
H54A H 0.2466 0.4990 -0.0133 0.073 Uiso 1 1 calc R . .
H54B H 0.2230 0.5954 0.0072 0.073 Uiso 1 1 calc R . .
H54C H 0.1728 0.5073 0.0031 0.073 Uiso 1 1 calc R . .
C61 C 0.18501(17) 0.1304(2) 0.23230(15) 0.0284(7) Uani 1 1 d . . .
C62 C 0.12357(17) 0.0971(2) 0.17189(16) 0.0328(8) Uani 1 1 d . . .
C63 C 0.05778(17) 0.0606(3) 0.18571(17) 0.0352(8) Uani 1 1 d . . .
C64 C -0.00471(18) 0.0292(3) 0.12513(17) 0.0508(9) Uani 1 1 d . . .
H64A H -0.0221 0.0803 0.0946 0.076 Uiso 1 1 calc R . .
H64B H -0.0456 0.0067 0.1373 0.076 Uiso 1 1 calc R . .
H64C H 0.0129 -0.0199 0.1041 0.076 Uiso 1 1 calc R . .
C71 C 0.45022(16) 0.04322(19) 0.17594(14) 0.0309(7) Uani 1 1 d . . .
H71A H 0.3992 0.0250 0.1481 0.037 Uiso 1 1 calc R . .
H71B H 0.4762 -0.0116 0.1997 0.037 Uiso 1 1 calc R . .
C72 C 0.49033(19) 0.0783(2) 0.13247(16) 0.0326(7) Uani 1 1 d . . .
C73 C 0.5003(2) 0.0057(2) 0.08658(17) 0.0410(9) Uani 1 1 d . . .
C74 C 0.55919(18) -0.0649(2) 0.12043(17) 0.0464(9) Uani 1 1 d . . .
H74A H 0.6070 -0.0345 0.1419 0.070 Uiso 1 1 calc R . .
H74B H 0.5633 -0.1083 0.0879 0.070 Uiso 1 1 calc R . .
H74C H 0.5453 -0.0976 0.1532 0.070 Uiso 1 1 calc R . .
C81 C 0.55682(18) 0.2434(2) 0.36553(15) 0.0320(7) Uani 1 1 d . . .
C82 C 0.55306(19) 0.2072(3) 0.42817(16) 0.0405(8) Uani 1 1 d . . .
C83 C 0.61320(18) 0.2461(2) 0.48917(15) 0.0452(9) Uani 1 1 d . . .
H83A H 0.6118 0.2132 0.5281 0.054 Uiso 1 1 calc R . .
H83B H 0.6622 0.2344 0.4861 0.054 Uiso 1 1 calc R . .
C84 C 0.6063(2) 0.3470(3) 0.49937(17) 0.0573(10) Uani 1 1 d . . .
H84A H 0.6101 0.3807 0.4621 0.086 Uiso 1 1 calc R . .
H84B H 0.6461 0.3663 0.5397 0.086 Uiso 1 1 calc R . .
H84C H 0.5581 0.3596 0.5029 0.086 Uiso 1 1 calc R . .
C91 C -0.2261(2) 0.1509(2) 0.39906(18) 0.0521(10) Uani 1 1 d . . .
H91A H -0.2419 0.1593 0.4368 0.063 Uiso 1 1 calc R . .
H91B H -0.2532 0.1952 0.3646 0.063 Uiso 1 1 calc R . .
C92 C -0.1459(2) 0.1652(3) 0.4193(2) 0.0685(9) Uani 1 1 d . . .
H92A H -0.1277 0.2074 0.4570 0.082 Uiso 1 1 calc R . .
H92B H -0.1331 0.1901 0.3828 0.082 Uiso 1 1 calc R . .
C93 C -0.1141(2) 0.0713(3) 0.4380(2) 0.0685(9) Uani 1 1 d . . .
H93A H -0.1070 0.0570 0.4840 0.082 Uiso 1 1 calc R . .
H93B H -0.0661 0.0649 0.4319 0.082 Uiso 1 1 calc R . .
C94 C -0.17268(17) 0.0112(2) 0.39100(16) 0.0432(9) Uani 1 1 d . . .
H94A H -0.1612 -0.0007 0.3512 0.052 Uiso 1 1 calc R . .
H94B H -0.1755 -0.0478 0.4119 0.052 Uiso 1 1 calc R . .
H11A H 0.0410(16) 0.115(2) 0.3568(14) 0.040(9) Uiso 1 1 d . . .
H11B H 0.0943(17) 0.183(2) 0.3368(14) 0.037(9) Uiso 1 1 d . . .
H12A H 0.0198(16) 0.2375(18) 0.4172(13) 0.024(7) Uiso 1 1 d . . .
H12B H 0.0646(16) 0.305(2) 0.3952(14) 0.037(9) Uiso 1 1 d . . .
H21A H -0.1211(16) 0.3784(18) 0.1236(13) 0.029(8) Uiso 1 1 d . . .
H21B H -0.0452(15) 0.419(2) 0.1719(13) 0.027(8) Uiso 1 1 d . . .
H22A H -0.0536(18) 0.281(2) 0.0826(16) 0.049(10) Uiso 1 1 d . . .
H22B H 0.0203(18) 0.303(2) 0.1371(15) 0.039(9) Uiso 1 1 d . . .
H23A H -0.0549(18) 0.439(2) 0.0478(15) 0.046(10) Uiso 1 1 d . . .
H23B H 0.0016(19) 0.379(2) 0.0325(18) 0.060(11) Uiso 1 1 d . . .
H32A H -0.4067(16) 0.248(2) 0.1486(14) 0.034(8) Uiso 1 1 d . . .
H32B H -0.3692(17) 0.336(2) 0.1406(15) 0.044(9) Uiso 1 1 d . . .
H33A H -0.4622(17) 0.325(2) 0.2150(16) 0.045(10) Uiso 1 1 d . . .
H33B H -0.4235(17) 0.412(2) 0.2099(16) 0.047(10) Uiso 1 1 d . . .
H41A H -0.2211(15) -0.019(2) 0.1985(14) 0.031(8) Uiso 1 1 d . . .
H41B H -0.1523(16) 0.0047(18) 0.1812(13) 0.027(7) Uiso 1 1 d . . .
H42A H -0.3014(17) 0.019(2) 0.0916(14) 0.037(9) Uiso 1 1 d . . .
H42B H -0.2311(16) 0.035(2) 0.0710(14) 0.037(8) Uiso 1 1 d . . .
H43A H -0.2746(15) -0.134(2) 0.1109(14) 0.034(8) Uiso 1 1 d . . .
H43B H -0.2006(17) -0.125(2) 0.0947(14) 0.037(8) Uiso 1 1 d . . .
H51A H 0.2899(16) 0.427(2) 0.2015(14) 0.036(9) Uiso 1 1 d . . .
H51B H 0.3617(16) 0.4005(18) 0.1847(13) 0.026(7) Uiso 1 1 d . . .
H52A H 0.2170(16) 0.3925(19) 0.0915(13) 0.028(8) Uiso 1 1 d . . .
H52B H 0.2873(16) 0.372(2) 0.0772(14) 0.035(9) Uiso 1 1 d . . .
H61A H 0.1690(16) 0.177(2) 0.2555(14) 0.036(9) Uiso 1 1 d . . .
H61B H 0.2055(14) 0.083(2) 0.2618(14) 0.026(8) Uiso 1 1 d . . .
H62A H 0.1093(16) 0.145(2) 0.1445(15) 0.037(9) Uiso 1 1 d . . .
H62B H 0.1431(17) 0.049(2) 0.1499(15) 0.045(9) Uiso 1 1 d . . .
H63A H 0.0431(17) 0.109(2) 0.2066(16) 0.048(10) Uiso 1 1 d . . .
H63B H 0.0741(17) 0.011(2) 0.2166(15) 0.043(9) Uiso 1 1 d . . .
H72A H 0.4632(16) 0.130(2) 0.1081(14) 0.031(8) Uiso 1 1 d . . .
H72B H 0.5376(16) 0.1021(19) 0.1607(14) 0.027(8) Uiso 1 1 d . . .
H73A H 0.4528(17) -0.027(2) 0.0625(15) 0.041(9) Uiso 1 1 d . . .
H73B H 0.5140(17) 0.039(2) 0.0563(16) 0.044(10) Uiso 1 1 d . . .
H81A H 0.6036(17) 0.2254(19) 0.3643(13) 0.031(8) Uiso 1 1 d . . .
H81B H 0.5506(15) 0.312(2) 0.3628(14) 0.035(8) Uiso 1 1 d . . .
H82A H 0.5563(18) 0.136(3) 0.4240(16) 0.060(11) Uiso 1 1 d . . .
H82B H 0.5045(18) 0.223(2) 0.4282(15) 0.041(9) Uiso 1 1 d . . .
O10 O 0.23768(11) 0.35958(15) 0.36485(10) 0.0419(6) Uani 1 1 d . . .
C101 C 0.2680(6) 0.4271(7) 0.4156(5) 0.060(3) Uiso 0.515(13) 1 d P A 1
H10A H 0.2376 0.4319 0.4433 0.072 Uiso 0.515(13) 1 calc PR A 1
H10B H 0.2702 0.4876 0.3964 0.072 Uiso 0.515(13) 1 calc PR A 1
C102 C 0.3443(5) 0.3928(7) 0.4546(5) 0.068(3) Uiso 0.515(13) 1 d P A 1
H10C H 0.3583 0.4083 0.5016 0.082 Uiso 0.515(13) 1 calc PR A 1
H10D H 0.3814 0.4190 0.4383 0.082 Uiso 0.515(13) 1 calc PR A 1
C103 C 0.3381(4) 0.2889(6) 0.4442(4) 0.048(3) Uiso 0.515(13) 1 d P A 1
H10E H 0.3857 0.2630 0.4453 0.058 Uiso 0.515(13) 1 calc PR A 1
H10F H 0.3239 0.2590 0.4784 0.058 Uiso 0.515(13) 1 calc PR A 1
C104 C 0.2792(6) 0.2767(6) 0.3783(4) 0.047(3) Uiso 0.515(13) 1 d P A 1
H10G H 0.3015 0.2656 0.3449 0.056 Uiso 0.515(13) 1 calc PR A 1
H10H H 0.2470 0.2244 0.3785 0.056 Uiso 0.515(13) 1 calc PR A 1
C201 C 0.2982(5) 0.2949(7) 0.3764(5) 0.045(3) Uiso 0.485(13) 1 d P A 2
H20A H 0.3137 0.2923 0.3381 0.054 Uiso 0.485(13) 1 calc PR A 2
H20B H 0.2827 0.2331 0.3844 0.054 Uiso 0.485(13) 1 calc PR A 2
C202 C 0.3607(5) 0.3292(7) 0.4359(4) 0.046(3) Uiso 0.485(13) 1 d P A 2
H20C H 0.3933 0.2788 0.4598 0.056 Uiso 0.485(13) 1 calc PR A 2
H20D H 0.3907 0.3755 0.4240 0.056 Uiso 0.485(13) 1 calc PR A 2
C203 C 0.3195(5) 0.3698(6) 0.4751(4) 0.052(3) Uiso 0.485(13) 1 d P A 2
H20E H 0.3493 0.4172 0.5054 0.063 Uiso 0.485(13) 1 calc PR A 2
H20F H 0.3049 0.3227 0.5004 0.063 Uiso 0.485(13) 1 calc PR A 2
C204 C 0.2529(5) 0.4103(6) 0.4225(4) 0.037(2) Uiso 0.485(13) 1 d P A 2
H20G H 0.2097 0.4088 0.4364 0.045 Uiso 0.485(13) 1 calc PR A 2
H20H H 0.2629 0.4746 0.4147 0.045 Uiso 0.485(13) 1 calc PR A 2

loop_
_atom_site_aniso_label
_atom_site_aniso_U_11
_atom_site_aniso_U_22
_atom_site_aniso_U_33
_atom_site_aniso_U_23
_atom_site_aniso_U_13
_atom_site_aniso_U_12
P1 0.0245(4) 0.0261(4) 0.0315(5) -0.0010(3) 0.0070(4) -0.0038(3)
P2 0.0277(4) 0.0227(4) 0.0343(5) -0.0002(3) 0.0100(4) 0.0000(3)
Na1 0.0264(6) 0.0215(6) 0.0369(7) -0.0027(5) 0.0128(5) -0.0033(5)
Na2 0.0301(6) 0.0247(6) 0.0388(7) 0.0019(5) 0.0158(5) 0.0026(5)
N1 0.0233(13) 0.0307(14) 0.0267(14) -0.0019(11) 0.0047(11) -0.0015(11)
N2 0.0259(14) 0.0302(14) 0.0305(14) 0.0042(12) 0.0069(12) -0.0040(11)
N3 0.0210(13) 0.0230(13) 0.0317(14) -0.0023(11) 0.0077(11) -0.0025(11)
N4 0.0238(13) 0.0209(13) 0.0367(15) -0.0027(11) 0.0085(12) -0.0037(11)
N5 0.0261(14) 0.0173(13) 0.0388(15) 0.0020(11) 0.0094(12) -0.0002(11)
N6 0.0281(14) 0.0193(13) 0.0342(15) 0.0014(11) 0.0138(12) 0.0007(11)
N7 0.0255(14) 0.0264(14) 0.0314(15) -0.0060(11) 0.0085(12) 0.0006(11)
N8 0.0274(14) 0.0278(14) 0.0307(14) -0.0021(11) 0.0093(12) 0.0014(11)
O1 0.0399(13) 0.0315(13) 0.0384(13) 0.0054(10) 0.0109(11) -0.0046(10)
O2 0.0228(11) 0.0384(12) 0.0348(12) -0.0081(10) 0.0109(9) -0.0080(10)
O3 0.0305(12) 0.0193(12) 0.0459(14) 0.0002(9) 0.0079(10) 0.0024(9)
O4 0.0295(11) 0.0265(11) 0.0399(13) 0.0008(9) 0.0144(10) -0.0069(10)
O5 0.0327(12) 0.0239(11) 0.0353(12) 0.0011(9) 0.0133(10) 0.0059(10)
O6 0.0335(12) 0.0211(12) 0.0453(13) -0.0014(9) 0.0136(10) -0.0003(9)
O7 0.0262(11) 0.0340(12) 0.0354(12) 0.0015(10) 0.0121(10) 0.0065(10)
O8 0.0391(13) 0.0301(12) 0.0388(13) -0.0049(10) 0.0122(11) 0.0036(10)
O9 0.0390(13) 0.0342(13) 0.0409(13) -0.0058(10) 0.0078(10) 0.0085(10)
C1 0.0309(18) 0.0292(18) 0.0316(18) -0.0071(15) 0.0140(15) -0.0043(14)
C2 0.0264(18) 0.0260(17) 0.0283(17) -0.0061(13) 0.0121(15) 0.0003(14)
C3 0.0254(16) 0.0300(19) 0.0276(17) 0.0024(14) 0.0035(14) -0.0020(14)
C4 0.0259(17) 0.0255(17) 0.0230(16) 0.0017(13) 0.0033(13) -0.0017(14)
C5 0.0291(17) 0.0224(16) 0.0214(16) -0.0037(12) 0.0056(13) -0.0026(14)
C6 0.0310(17) 0.0199(17) 0.0300(17) -0.0008(13) 0.0090(14) 0.0014(13)
C7 0.0305(18) 0.0253(17) 0.0315(18) 0.0016(14) 0.0175(16) -0.0006(14)
C8 0.0381(19) 0.0234(17) 0.0344(18) 0.0034(14) 0.0177(15) 0.0016(14)
C11 0.0270(18) 0.035(2) 0.034(2) -0.0024(15) 0.0041(16) 0.0038(15)
C12 0.0303(19) 0.036(2) 0.0352(19) 0.0010(15) 0.0096(16) 0.0048(15)
C13 0.046(2) 0.050(2) 0.036(2) 0.0061(17) 0.0037(17) 0.0055(17)
C14 0.073(3) 0.066(3) 0.031(2) -0.0033(19) 0.0016(19) -0.006(2)
C21 0.0301(19) 0.0329(19) 0.0313(19) -0.0016(15) 0.0102(15) -0.0032(15)
C22 0.042(2) 0.051(2) 0.034(2) -0.0071(18) 0.0117(18) -0.0013(19)
C23 0.044(2) 0.080(3) 0.035(2) 0.018(2) 0.0204(19) 0.021(2)
C24 0.049(2) 0.054(2) 0.064(3) 0.029(2) 0.033(2) 0.0177(19)
C31 0.0280(16) 0.0286(17) 0.0363(18) -0.0039(14) 0.0137(14) -0.0028(14)
C32 0.0291(17) 0.0258(18) 0.0370(19) 0.0048(15) 0.0124(15) -0.0026(14)
C33 0.0338(19) 0.040(2) 0.053(2) 0.0108(19) 0.0197(18) 0.0029(17)
C34 0.035(2) 0.056(2) 0.076(3) 0.024(2) 0.015(2) 0.0088(18)
C41 0.0243(17) 0.0234(17) 0.041(2) 0.0004(15) 0.0081(15) -0.0007(14)
C42 0.0298(18) 0.0263(18) 0.0354(19) 0.0025(14) 0.0107(16) -0.0010(15)
C43 0.037(2) 0.0273(18) 0.035(2) -0.0018(15) 0.0097(16) 0.0019(15)
C44 0.058(2) 0.0338(19) 0.039(2) -0.0043(16) 0.0077(18) 0.0001(17)
C51 0.0286(18) 0.0200(16) 0.039(2) 0.0010(14) 0.0088(16) -0.0024(14)
C52 0.0274(18) 0.0270(18) 0.0353(19) -0.0021(14) 0.0088(16) -0.0051(14)
C53 0.045(2) 0.0285(18) 0.040(2) 0.0079(15) 0.0022(16) -0.0017(15)
C54 0.045(2) 0.049(2) 0.044(2) 0.0102(17) 0.0084(17) 0.0002(17)
C61 0.0309(17) 0.0247(17) 0.0323(19) 0.0048(15) 0.0146(15) 0.0021(14)
C62 0.0336(18) 0.0304(19) 0.037(2) -0.0009(16) 0.0154(16) -0.0002(15)
C63 0.0312(18) 0.0334(19) 0.042(2) -0.0013(18) 0.0141(16) -0.0018(15)
C64 0.0351(19) 0.057(2) 0.057(2) -0.0073(19) 0.0130(18) -0.0098(17)
C71 0.0296(17) 0.0260(17) 0.0365(18) -0.0026(14) 0.0113(15) 0.0010(14)
C72 0.0322(19) 0.0324(19) 0.0322(19) -0.0014(16) 0.0104(16) -0.0035(16)
C73 0.049(2) 0.043(2) 0.036(2) -0.0094(17) 0.0210(19) -0.0098(18)
C74 0.040(2) 0.044(2) 0.062(2) -0.0214(18) 0.0265(18) -0.0115(17)
C81 0.0262(18) 0.035(2) 0.0324(19) -0.0036(15) 0.0072(15) -0.0006(15)
C82 0.033(2) 0.049(2) 0.037(2) 0.0074(17) 0.0092(16) 0.0002(17)
C83 0.041(2) 0.061(2) 0.0317(19) 0.0111(17) 0.0105(16) 0.0045(18)
C84 0.056(2) 0.076(3) 0.034(2) -0.0129(19) 0.0090(18) 0.002(2)
C91 0.062(2) 0.034(2) 0.048(2) -0.0043(17) 0.0052(19) 0.0095(18)
C92 0.0505(17) 0.0681(19) 0.083(2) -0.0288(17) 0.0192(16) 0.0007(15)
C93 0.0505(17) 0.0681(19) 0.083(2) -0.0288(17) 0.0192(16) 0.0007(15)
C94 0.046(2) 0.039(2) 0.043(2) -0.0028(16) 0.0156(17) 0.0107(17)
O10 0.0370(13) 0.0456(14) 0.0351(13) -0.0079(11) 0.0034(10) 0.0040(11)

loop_
_atom_type_symbol
_atom_type_description
_atom_type_scat_dispersion_real
_atom_type_scat_dispersion_imag
_atom_type_scat_source
C C 0.0033 0.0016 'International Tables Vol C Tables 4.2.6.8 and 6.1.1.4'
H H 0.0000 0.0000 'International Tables Vol C Tables 4.2.6.8 and 6.1.1.4'
N N 0.0061 0.0033 'International Tables Vol C Tables 4.2.6.8 and 6.1.1.4'
O O 0.0106 0.0060 'International Tables Vol C Tables 4.2.6.8 and 6.1.1.4'
P P 0.1023 0.0942 'International Tables Vol C Tables 4.2.6.8 and 6.1.1.4'
Na Na 0.0362 0.0249 'International Tables Vol C Tables 4.2.6.8 and 6.1.1.4'

loop_
_geom_angle_atom_site_label_1
_geom_angle_atom_site_label_2
_geom_angle_atom_site_label_3
_geom_angle
_geom_angle_site_symmetry_1
_geom_angle_site_symmetry_3
C3 P1 C1 102.49(13) . .
C3 P1 N4 83.02(12) . .
C1 P1 N4 88.34(12) . .
C3 P1 N2 90.06(12) . .
C1 P1 N2 83.03(12) . .
N4 P1 N2 167.54(11) . .
C6 P2 C8 103.13(13) . .
C6 P2 N5 82.86(11) . .
C8 P2 N5 88.65(12) . .
C6 P2 N7 90.30(12) . .
C8 P2 N7 82.75(12) . .
N5 P2 N7 167.53(11) . .
O2 Na1 O5 100.50(8) . .
O2 Na1 O6 137.00(9) . .
O5 Na1 O6 115.70(8) . .
O2 Na1 O10 99.46(9) . .
O5 Na1 O10 100.05(8) . .
O6 Na1 O10 96.38(8) . .
O7 Na2 O4 99.04(8) . .
O7 Na2 O3 139.76(9) . .
O4 Na2 O3 113.41(9) . .
O7 Na2 O9 101.19(8) . .
O4 Na2 O9 96.76(8) . .
O3 Na2 O9 98.02(8) . .
C1 N1 C2 117.1(2) . .
C1 N1 C11 121.8(3) . .
C2 N1 C11 120.8(2) . .
C2 N2 C21 118.1(2) . .
C2 N2 P1 115.85(19) . .
C21 N2 P1 122.1(2) . .
C3 N3 C4 117.0(2) . .
C3 N3 C31 122.9(2) . .
C4 N3 C31 119.8(2) . .
C4 N4 C41 119.1(2) . .
C4 N4 P1 117.49(19) . .
C41 N4 P1 123.4(2) . .
C5 N5 C51 119.6(2) . .
C5 N5 P2 117.35(19) . .
C51 N5 P2 123.0(2) . .
C6 N6 C5 116.7(2) . .
C6 N6 C61 123.0(2) . .
C5 N6 C61 120.3(2) . .
C7 N7 C71 118.5(2) 1_655 .
C7 N7 P2 116.26(19) 1_655 .
C71 N7 P2 120.57(18) . .
C8 N8 C7 116.6(2) . 1_655
C8 N8 C81 121.0(2) . .
C7 N8 C81 122.2(2) 1_655 .
C2 O2 Na1 163.97(19) . .
C3 O3 Na2 164.8(2) 2_445 .
C4 O4 Na2 139.53(19) . .
C5 O5 Na1 137.24(18) . .
C6 O6 Na1 164.2(2) 2 .
C7 O7 Na2 156.24(19) . .
C91 O9 C94 109.0(2) . .
C91 O9 Na2 127.56(18) . .
C94 O9 Na2 117.22(17) . .
O1 C1 N1 122.7(3) . .
O1 C1 P1 125.7(2) . .
N1 C1 P1 111.5(2) . .
O2 C2 N2 129.2(3) . .
O2 C2 N1 119.6(3) . .
N2 C2 N1 111.2(2) . .
O3 C3 N3 122.3(3) 2_455 .
O3 C3 P1 125.9(2) 2_455 .
N3 C3 P1 111.8(2) . .
O4 C4 N4 129.4(3) . .
O4 C4 N3 120.0(3) . .
N4 C4 N3 110.6(2) . .
O5 C5 N5 128.8(3) . .
O5 C5 N6 120.4(3) . .
N5 C5 N6 110.8(2) . .
O6 C6 N6 121.9(3) 2_545 .
O6 C6 P2 125.8(2) 2_545 .
N6 C6 P2 112.3(2) . .
O7 C7 N7 129.5(3) . 1_455
O7 C7 N8 119.6(3) . 1_455
N7 C7 N8 110.9(2) 1_455 1_455
O8 C8 N8 121.9(3) . .
O8 C8 P2 126.3(2) . .
N8 C8 P2 111.8(2) . .
N1 C11 C12 113.3(3) . .
N1 C11 H11A 105.8(17) . .
C12 C11 H11A 110.8(17) . .
N1 C11 H11B 106.9(18) . .
C12 C11 H11B 109.2(18) . .
H11A C11 H11B 111(3) . .
C11 C12 C13 112.9(3) . .
C11 C12 H12A 109.3(16) . .
C13 C12 H12A 110.0(16) . .
C11 C12 H12B 110.8(17) . .
C13 C12 H12B 111.6(17) . .
H12A C12 H12B 102(2) . .
C14 C13 C12 113.2(3) . .
C14 C13 H13A 108.9 . .
C12 C13 H13A 108.9 . .
C14 C13 H13B 108.9 . .
C12 C13 H13B 108.9 . .
H13A C13 H13B 107.8 . .
C13 C14 H14A 109.5 . .
C13 C14 H14B 109.5 . .
H14A C14 H14B 109.5 . .
C13 C14 H14C 109.5 . .
H14A C14 H14C 109.5 . .
H14B C14 H14C 109.5 . .
N2 C21 C22 113.1(3) . .
N2 C21 H21A 108.3(15) . .
C22 C21 H21A 110.8(15) . .
N2 C21 H21B 109.8(17) . .
C22 C21 H21B 108.4(17) . .
H21A C21 H21B 106(2) . .
C21 C22 C23 112.6(3) . .
C21 C22 H22A 108(2) . .
C23 C22 H22A 111(2) . .
C21 C22 H22B 109.0(19) . .
C23 C22 H22B 109.9(19) . .
H22A C22 H22B 106(3) . .
C24 C23 C22 114.0(3) . .
C24 C23 H23A 109(2) . .
C22 C23 H23A 108.7(19) . .
C24 C23 H23B 108(2) . .
C22 C23 H23B 111(2) . .
H23A C23 H23B 106(3) . .
C23 C24 H24A 109.5 . .
C23 C24 H24B 109.5 . .
H24A C24 H24B 109.5 . .
C23 C24 H24C 109.5 . .
H24A C24 H24C 109.5 . .
H24B C24 H24C 109.5 . .
N3 C31 C32 113.0(2) . .
N3 C31 H31A 109.0 . .
C32 C31 H31A 109.0 . .
N3 C31 H31B 109.0 . .
C32 C31 H31B 109.0 . .
H31A C31 H31B 107.8 . .
C31 C32 C33 113.2(3) . .
C31 C32 H32A 109.9(17) . .
C33 C32 H32A 109.2(17) . .
C31 C32 H32B 108.4(18) . .
C33 C32 H32B 110.6(18) . .
H32A C32 H32B 105(3) . .
C32 C33 C34 112.7(3) . .
C32 C33 H33A 111.4(19) . .
C34 C33 H33A 110.5(19) . .
C32 C33 H33B 108.9(19) . .
C34 C33 H33B 111.1(19) . .
H33A C33 H33B 102(3) . .
C33 C34 H34A 109.5 . .
C33 C34 H34B 109.5 . .
H34A C34 H34B 109.5 . .
C33 C34 H34C 109.5 . .
H34A C34 H34C 109.5 . .
H34B C34 H34C 109.5 . .
N4 C41 C42 113.0(2) . .
N4 C41 H41A 109.3(17) . .
C42 C41 H41A 110.5(17) . .
N4 C41 H41B 107.0(16) . .
C42 C41 H41B 112.5(15) . .
H41A C41 H41B 104(2) . .
C43 C42 C41 113.2(3) . .
C43 C42 H42A 108.9(18) . .
C41 C42 H42A 106.3(18) . .
C43 C42 H42B 110.8(17) . .
C41 C42 H42B 107.7(17) . .
H42A C42 H42B 110(2) . .
C42 C43 C44 112.8(3) . .
C42 C43 H43A 107.2(17) . .
C44 C43 H43A 110.8(17) . .
C42 C43 H43B 109.2(16) . .
C44 C43 H43B 110.5(16) . .
H43A C43 H43B 106(2) . .
C43 C44 H44A 109.5 . .
C43 C44 H44B 109.5 . .
H44A C44 H44B 109.5 . .
C43 C44 H44C 109.5 . .
H44A C44 H44C 109.5 . .
H44B C44 H44C 109.5 . .
N5 C51 C52 113.3(2) . .
N5 C51 H51A 107.7(17) . .
C52 C51 H51A 110.7(17) . .
N5 C51 H51B 106.9(15) . .
C52 C51 H51B 108.6(15) . .
H51A C51 H51B 109(2) . .
C51 C52 C53 113.6(3) . .
C51 C52 H52A 109.0(17) . .
C53 C52 H52A 107.1(17) . .
C51 C52 H52B 108.4(17) . .
C53 C52 H52B 110.1(17) . .
H52A C52 H52B 108(2) . .
C54 C53 C52 113.5(3) . .
C54 C53 H53A 108.9 . .
C52 C53 H53A 108.9 . .
C54 C53 H53B 108.9 . .
C52 C53 H53B 108.9 . .
H53A C53 H53B 107.7 . .
C53 C54 H54A 109.5 . .
C53 C54 H54B 109.5 . .
H54A C54 H54B 109.5 . .
C53 C54 H54C 109.5 . .
H54A C54 H54C 109.5 . .
H54B C54 H54C 109.5 . .
N6 C61 C62 113.5(3) . .
N6 C61 H61A 103.5(17) . .
C62 C61 H61A 112.9(17) . .
N6 C61 H61B 107.6(16) . .
C62 C61 H61B 111.3(17) . .
H61A C61 H61B 107(2) . .
C61 C62 C63 113.2(3) . .
C61 C62 H62A 107(2) . .
C63 C62 H62A 109.4(19) . .
C61 C62 H62B 109.7(17) . .
C63 C62 H62B 109.8(18) . .
H62A C62 H62B 108(3) . .
C64 C63 C62 113.4(3) . .
C64 C63 H63A 112(2) . .
C62 C63 H63A 105(2) . .
C64 C63 H63B 109.8(19) . .
C62 C63 H63B 108.9(18) . .
H63A C63 H63B 108(3) . .
C63 C64 H64A 109.5 . .
C63 C64 H64B 109.5 . .
H64A C64 H64B 109.5 . .
C63 C64 H64C 109.5 . .
H64A C64 H64C 109.5 . .
H64B C64 H64C 109.5 . .
N7 C71 C72 112.3(2) . .
N7 C71 H71A 109.1 . .
C72 C71 H71A 109.1 . .
N7 C71 H71B 109.1 . .
C72 C71 H71B 109.1 . .
H71A C71 H71B 107.9 . .
C71 C72 C73 113.1(3) . .
C71 C72 H72A 108.2(17) . .
C73 C72 H72A 111.0(17) . .
C71 C72 H72B 107.6(16) . .
C73 C72 H72B 111.0(16) . .
H72A C72 H72B 106(2) . .
C74 C73 C72 114.0(3) . .
C74 C73 H73A 108.3(18) . .
C72 C73 H73A 111.6(17) . .
C74 C73 H73B 110.4(19) . .
C72 C73 H73B 103.6(19) . .
H73A C73 H73B 109(3) . .
C73 C74 H74A 109.5 . .
C73 C74 H74B 109.5 . .
H74A C74 H74B 109.5 . .
C73 C74 H74C 109.5 . .
H74A C74 H74C 109.5 . .
H74B C74 H74C 109.5 . .
N8 C81 C82 113.3(3) . .
N8 C81 H81A 108.8(17) . .
C82 C81 H81A 107.0(17) . .
N8 C81 H81B 105.0(16) . .
C82 C81 H81B 111.3(16) . .
H81A C81 H81B 112(2) . .
C81 C82 C83 113.1(3) . .
C81 C82 H82A 104.4(19) . .
C83 C82 H82A 113.4(19) . .
C81 C82 H82B 106.8(18) . .
C83 C82 H82B 110.0(19) . .
H82A C82 H82B 109(3) . .
C84 C83 C82 114.6(3) . .
C84 C83 H83A 108.6 . .
C82 C83 H83A 108.6 . .
C84 C83 H83B 108.6 . .
C82 C83 H83B 108.6 . .
H83A C83 H83B 107.6 . .
C83 C84 H84A 109.5 . .
C83 C84 H84B 109.5 . .
H84A C84 H84B 109.5 . .
C83 C84 H84C 109.5 . .
H84A C84 H84C 109.5 . .
H84B C84 H84C 109.5 . .
O9 C91 C92 107.3(3) . .
O9 C91 H91A 110.3 . .
C92 C91 H91A 110.3 . .
O9 C91 H91B 110.3 . .
C92 C91 H91B 110.3 . .
H91A C91 H91B 108.5 . .
C91 C92 C93 103.6(3) . .
C91 C92 H92A 111.0 . .
C93 C92 H92A 111.0 . .
C91 C92 H92B 111.0 . .
C93 C92 H92B 111.0 . .
H92A C92 H92B 109.0 . .
C92 C93 C94 102.6(3) . .
C92 C93 H93A 111.3 . .
C94 C93 H93A 111.3 . .
C92 C93 H93B 111.3 . .
C94 C93 H93B 111.3 . .
H93A C93 H93B 109.2 . .
O9 C94 C93 106.1(3) . .
O9 C94 H94A 110.5 . .
C93 C94 H94A 110.5 . .
O9 C94 H94B 110.5 . .
C93 C94 H94B 110.5 . .
H94A C94 H94B 108.7 . .
C204 O10 C104 110.4(5) . .
C204 O10 C101 18.0(6) . .
C104 O10 C101 112.6(6) . .
C204 O10 C201 107.3(5) . .
C104 O10 C201 18.6(5) . .
C101 O10 C201 103.7(5) . .
C204 O10 Na1 124.0(4) . .
C104 O10 Na1 125.5(4) . .
C101 O10 Na1 120.2(4) . .
C201 O10 Na1 126.6(4) . .
O10 C101 C102 104.5(7) . .
O10 C101 H10A 110.9 . .
C102 C101 H10A 110.9 . .
O10 C101 H10B 110.9 . .
C102 C101 H10B 110.9 . .
H10A C101 H10B 108.9 . .
C101 C102 C103 103.9(7) . .
C101 C102 H10C 111.0 . .
C103 C102 H10C 111.0 . .
C101 C102 H10D 111.0 . .
C103 C102 H10D 111.0 . .
H10C C102 H10D 109.0 . .
C104 C103 C102 104.7(7) . .
C104 C103 H10E 110.8 . .
C102 C103 H10E 110.8 . .
C104 C103 H10F 110.8 . .
C102 C103 H10F 110.8 . .
H10E C103 H10F 108.9 . .
O10 C104 C103 105.8(6) . .
O10 C104 H10G 110.6 . .
C103 C104 H10G 110.6 . .
O10 C104 H10H 110.6 . .
C103 C104 H10H 110.6 . .
H10G C104 H10H 108.7 . .
O10 C201 C202 105.9(6) . .
O10 C201 H20A 110.5 . .
C202 C201 H20A 110.5 . .
O10 C201 H20B 110.5 . .
C202 C201 H20B 110.5 . .
H20A C201 H20B 108.7 . .
C203 C202 C201 101.7(7) . .
C203 C202 H20C 111.4 . .
C201 C202 H20C 111.4 . .
C203 C202 H20D 111.4 . .
C201 C202 H20D 111.4 . .
H20C C202 H20D 109.3 . .
C202 C203 C204 101.9(7) . .
C202 C203 H20E 111.4 . .
C204 C203 H20E 111.4 . .
C202 C203 H20F 111.4 . .
C204 C203 H20F 111.4 . .
H20E C203 H20F 109.3 . .
O10 C204 C203 108.7(6) . .
O10 C204 H20G 110.0 . .
C203 C204 H20G 110.0 . .
O10 C204 H20H 110.0 . .
C203 C204 H20H 110.0 . .
H20G C204 H20H 108.3 . .

loop_
_geom_bond_atom_site_label_1
_geom_bond_atom_site_label_2
_geom_bond_distance
_geom_bond_site_symmetry_2
P1 C3 1.884(3) .
P1 C1 1.888(3) .
P1 N4 1.892(2) .
P1 N2 1.909(2) .
P2 C6 1.874(3) .
P2 C8 1.877(3) .
P2 N5 1.888(2) .
P2 N7 1.905(2) .
Na1 O2 2.189(2) .
Na1 O5 2.218(2) .
Na1 O6 2.227(2) .
Na1 O10 2.327(2) .
Na2 O7 2.198(2) .
Na2 O4 2.235(2) .
Na2 O3 2.238(2) .
Na2 O9 2.327(2) .
N1 C1 1.371(4) .
N1 C2 1.410(4) .
N1 C11 1.467(4) .
N2 C2 1.320(4) .
N2 C21 1.460(4) .
N3 C3 1.369(4) .
N3 C4 1.418(4) .
N3 C31 1.465(3) .
N4 C4 1.312(4) .
N4 C41 1.455(4) .
N5 C5 1.311(4) .
N5 C51 1.457(4) .
N6 C6 1.363(4) .
N6 C5 1.413(4) .
N6 C61 1.467(4) .
N7 C7 1.314(4) 1_655
N7 C71 1.463(4) .
N8 C8 1.376(4) .
N8 C7 1.414(4) 1_655
N8 C81 1.465(4) .
O1 C1 1.218(3) .
O2 C2 1.240(3) .
O3 C3 1.224(3) 2_445
O4 C4 1.237(3) .
O5 C5 1.242(3) .
O6 C6 1.231(3) 2
O7 C7 1.242(3) .
O8 C8 1.221(3) .
O9 C91 1.429(4) .
O9 C94 1.435(4) .
C3 O3 1.224(3) 2_455
C6 O6 1.231(3) 2_545
C7 N7 1.314(4) 1_455
C7 N8 1.414(4) 1_455
C11 C12 1.502(4) .
C11 H11A 1.01(3) .
C11 H11B 0.94(3) .
C12 C13 1.518(4) .
C12 H12A 0.95(3) .
C12 H12B 0.99(3) .
C13 C14 1.491(5) .
C13 H13A 0.9900 .
C13 H13B 0.9900 .
C14 H14A 0.9800 .
C14 H14B 0.9800 .
C14 H14C 0.9800 .
C21 C22 1.520(5) .
C21 H21A 1.03(3) .
C21 H21B 0.95(3) .
C22 C23 1.531(5) .
C22 H22A 0.96(3) .
C22 H22B 0.95(3) .
C23 C24 1.506(5) .
C23 H23A 0.95(3) .
C23 H23B 0.96(4) .
C24 H24A 0.9800 .
C24 H24B 0.9800 .
C24 H24C 0.9800 .
C31 C32 1.510(4) .
C31 H31A 0.9900 .
C31 H31B 0.9900 .
C32 C33 1.516(5) .
C32 H32A 0.95(3) .
C32 H32B 0.97(3) .
C33 C34 1.518(5) .
C33 H33A 0.95(3) .
C33 H33B 0.99(3) .
C34 H34A 0.9800 .
C34 H34B 0.9800 .
C34 H34C 0.9800 .
C41 C42 1.516(4) .
C41 H41A 0.97(3) .
C41 H41B 1.00(3) .
C42 C43 1.515(4) .
C42 H42A 0.96(3) .
C42 H42B 0.99(3) .
C43 C44 1.518(4) .
C43 H43A 0.99(3) .
C43 H43B 1.02(3) .
C44 H44A 0.9800 .
C44 H44B 0.9800 .
C44 H44C 0.9800 .
C51 C52 1.511(4) .
C51 H51A 0.97(3) .
C51 H51B 1.00(3) .
C52 C53 1.519(4) .
C52 H52A 0.93(3) .
C52 H52B 0.96(3) .
C53 C54 1.502(4) .
C53 H53A 0.9900 .
C53 H53B 0.9900 .
C54 H54A 0.9800 .
C54 H54B 0.9800 .
C54 H54C 0.9800 .
C61 C62 1.504(4) .
C61 H61A 0.96(3) .
C61 H61B 0.94(3) .
C62 C63 1.511(4) .
C62 H62A 0.90(3) .
C62 H62B 1.00(3) .
C63 C64 1.507(4) .
C63 H63A 0.94(3) .
C63 H63B 0.97(3) .
C64 H64A 0.9800 .
C64 H64B 0.9800 .
C64 H64C 0.9800 .
C71 C72 1.522(4) .
C71 H71A 0.9900 .
C71 H71B 0.9900 .
C72 C73 1.525(4) .
C72 H72A 0.97(3) .
C72 H72B 0.96(3) .
C73 C74 1.520(5) .
C73 H73A 1.00(3) .
C73 H73B 0.94(3) .
C74 H74A 0.9800 .
C74 H74B 0.9800 .
C74 H74C 0.9800 .
C81 C82 1.499(5) .
C81 H81A 0.95(3) .
C81 H81B 1.01(3) .
C82 C83 1.529(5) .
C82 H82A 1.05(4) .
C82 H82B 0.97(3) .
C83 C84 1.511(5) .
C83 H83A 0.9900 .
C83 H83B 0.9900 .
C84 H84A 0.9800 .
C84 H84B 0.9800 .
C84 H84C 0.9800 .
C91 C92 1.466(5) .
C91 H91A 0.9900 .
C91 H91B 0.9900 .
C92 C93 1.504(6) .
C92 H92A 0.9900 .
C92 H92B 0.9900 .
C93 C94 1.509(5) .
C93 H93A 0.9900 .
C93 H93B 0.9900 .
C94 H94A 0.9900 .
C94 H94B 0.9900 .
O10 C204 1.402(9) .
O10 C104 1.429(8) .
O10 C101 1.444(10) .
O10 C201 1.457(9) .
C101 C102 1.499(12) .
C101 H10A 0.9900 .
C101 H10B 0.9900 .
C102 C103 1.540(15) .
C102 H10C 0.9900 .
C102 H10D 0.9900 .
C103 C104 1.490(11) .
C103 H10E 0.9900 .
C103 H10F 0.9900 .
C104 H10G 0.9900 .
C104 H10H 0.9900 .
C201 C202 1.507(11) .
C201 H20A 0.9900 .
C201 H20B 0.9900 .
C202 C203 1.492(14) .
C202 H20C 0.9900 .
C202 H20D 0.9900 .
C203 C204 1.505(11) .
C203 H20E 0.9900 .
C203 H20F 0.9900 .
C204 H20G 0.9900 .
C204 H20H 0.9900 .
